data_4077006
loop_
_publ_author_name
'Aharonian, Ghazar'
'Gambarotta, Sandro'
'Yap, Glenn P. A.'

_publ_section_title
;
 Tantalum Complexes of Diphenyldipyrrolide Dianion:&#x00A0; Partial
 Hydrogenation of a Phenyl Ring
;
_journal_issue 20
_journal_name_full Organometallics
_journal_page_first 4257
_journal_paper_doi 10.1021/om020406f
_journal_volume 21
_journal_year 2002
_chemical_formula_sum 'C75 H78 N6 Na2 O3 Ta'
_chemical_formula_weight 1338.36
_chemical_name_systematic
; 
 ? 
;
_space_group_IT_number 2
_symmetry_cell_setting triclinic
_symmetry_space_group_name_Hall '-P 1'
_symmetry_space_group_name_H-M 'P -1'
_atom_sites_solution_hydrogens geom
_atom_sites_solution_primary direct
_atom_sites_solution_secondary difmap
_audit_creation_method SHELXL-97
_cell_angle_alpha 81.324(1)
_cell_angle_beta 77.388(2)
_cell_angle_gamma 85.026(1)
_cell_formula_units_Z 2
_cell_length_a 13.290(1)
_cell_length_b 13.448(1)
_cell_length_c 18.868(2)
_cell_measurement_reflns_used 'reflections from 60 data frames'
_cell_measurement_temperature 203(2)
_cell_measurement_theta_max 28.29
_cell_measurement_theta_min 1.47
_cell_volume 3248.1(5)
_computing_cell_refinement 'Bruker SMART'
_computing_data_collection 'Bruker SMART'
_computing_data_reduction 'Bruker SHELXTL'
_computing_molecular_graphics 'Bruker SHELXTL'
_computing_publication_material 'Bruker SHELXTL'
_computing_structure_refinement 'SHELXL-97 (Sheldrick, 1997)'
_computing_structure_solution 'SHELXS-97 (Sheldrick, 1990)'
_diffrn_ambient_temperature 203(2)
_diffrn_measured_fraction_theta_full 0.873
_diffrn_measured_fraction_theta_max 0.873
_diffrn_measurement_device_type 'CCD area detector'
_diffrn_measurement_method 'phi and omega scans'
_diffrn_radiation_monochromator graphite
_diffrn_radiation_source 'fine-focus sealed tube'
_diffrn_radiation_type MoK\a
_diffrn_radiation_wavelength 0.71073
_diffrn_reflns_av_R_equivalents 0.0363
_diffrn_reflns_av_sigmaI/netI 0.0573
_diffrn_reflns_limit_h_max 17
_diffrn_reflns_limit_h_min -16
_diffrn_reflns_limit_k_max 18
_diffrn_reflns_limit_k_min -17
_diffrn_reflns_limit_l_max 24
_diffrn_reflns_limit_l_min 0
_diffrn_reflns_number 25262
_diffrn_reflns_theta_full 28.72
_diffrn_reflns_theta_max 28.72
_diffrn_reflns_theta_min 1.53
_diffrn_standards_decay_% <1
_diffrn_standards_number '50 standard frames at start and end'
_exptl_absorpt_coefficient_mu 1.758
_exptl_absorpt_correction_T_max 0.862137
_exptl_absorpt_correction_T_min 0.529786
_exptl_absorpt_correction_type multi-scan
_exptl_absorpt_process_details 'Blessing, Acta Cryst. (1995) A51 33-38.'
_exptl_crystal_colour yellow
_exptl_crystal_density_diffrn 1.368
_exptl_crystal_density_method 'not measured'
_exptl_crystal_description block
_exptl_crystal_F_000 1378
_exptl_crystal_size_max 0.2
_exptl_crystal_size_mid 0.2
_exptl_crystal_size_min 0.2
_refine_diff_density_max 0.928
_refine_diff_density_min -0.874
_refine_diff_density_rms 0.093
_refine_ls_extinction_method none
_refine_ls_goodness_of_fit_ref 1.091
_refine_ls_hydrogen_treatment mixed
_refine_ls_matrix_type full
_refine_ls_number_parameters 784
_refine_ls_number_reflns 14690
_refine_ls_number_restraints 0
_refine_ls_restrained_S_all 1.091
_refine_ls_R_factor_all 0.0413
_refine_ls_R_factor_gt 0.0340
_refine_ls_shift/su_max 0.019
_refine_ls_shift/su_mean 0.001
_refine_ls_structure_factor_coef Fsqd
_refine_ls_weighting_details 'calc w=1/[\s^2^(Fo^2^)+(0.0400P)^2^+0.0000P] where P=(Fo^2^+2Fc^2^)/3'
_refine_ls_weighting_scheme calc
_refine_ls_wR_factor_gt 0.0854
_refine_ls_wR_factor_ref 0.0868
_reflns_number_gt 13110
_reflns_number_total 14690
_reflns_threshold_expression >2sigma(I)
_cod_data_source_file om020406f.cif
_cod_data_source_block sg181
_cod_depositor_comments
;
The following automatic conversions were performed:

'_symmetry_cell_setting' value 'Triclinic' changed to 'triclinic'
according to /home/saulius/struct/CIF-dictionaries/cif_core.dic
dictionary named 'cif_core.dic' version 2.4.1 from 2010-06-29.

Automatic conversion script
Id: cif_fix_values 1715 2011-07-08 13:25:40Z adriana 
;
_cod_original_sg_symbol_H-M P-1
_cod_database_code 4077006

loop_
_symmetry_equiv_pos_as_xyz
'x, y, z'
'-x, -y, -z'

loop_
_atom_site_label
_atom_site_type_symbol
_atom_site_fract_x
_atom_site_fract_y
_atom_site_fract_z
_atom_site_U_iso_or_equiv
_atom_site_adp_type
_atom_site_occupancy
_atom_site_symmetry_multiplicity
_atom_site_calc_flag
_atom_site_refinement_flags
Ta Ta 0.325539(9) 0.289297(8) 0.273580(6) 0.02554(4) Uani 1 1 d .
Na1 Na 0.34538(13) 0.26054(10) 0.06197(8) 0.0525(4) Uani 1 1 d .
Na2 Na 0.56879(11) 0.23235(11) 0.35240(8) 0.0472(3) Uani 1 1 d .
N1 N 0.29814(19) 0.40599(17) 0.33848(13) 0.0293(5) Uani 1 1 d .
N2 N 0.35320(19) 0.19678(17) 0.37121(13) 0.0279(5) Uani 1 1 d .
N3 N 0.48906(19) 0.31531(17) 0.24149(13) 0.0302(5) Uani 1 1 d .
N4 N 0.37542(19) 0.16940(17) 0.20199(13) 0.0295(5) Uani 1 1 d .
N5 N 0.30025(19) 0.38453(17) 0.17430(13) 0.0296(5) Uani 1 1 d .
N6 N 0.1736(2) 0.25284(17) 0.28574(13) 0.0303(5) Uani 1 1 d .
O1 O 0.3419(4) 0.2438(3) -0.0562(2) 0.1071(15) Uani 1 1 d .
O2 O 0.6927(2) 0.2244(2) 0.42253(16) 0.0571(7) Uani 1 1 d .
O3 O 0.8812(3) 0.0910(2) -0.20594(18) 0.0812(11) Uani 1 1 d .
C1 C 0.2870(2) 0.5070(2) 0.30935(18) 0.0343(6) Uani 1 1 d .
H1A H 0.2855 0.5301 0.2600 0.041 Uiso 1 1 calc R
C2 C 0.2784(3) 0.5674(2) 0.3624(2) 0.0427(8) Uani 1 1 d .
H2A H 0.2703 0.6381 0.3564 0.051 Uiso 1 1 calc R
C3 C 0.2842(3) 0.5035(2) 0.42805(19) 0.0404(7) Uani 1 1 d .
H3A H 0.2807 0.5239 0.4740 0.049 Uiso 1 1 calc R
C4 C 0.2957(2) 0.4062(2) 0.41287(16) 0.0294(6) Uani 1 1 d .
C5 C 0.4072(3) 0.1037(2) 0.36677(17) 0.0353(7) Uani 1 1 d .
H5A H 0.4132 0.0656 0.3280 0.042 Uiso 1 1 calc R
C6 C 0.4499(3) 0.0756(2) 0.42631(17) 0.0381(7) Uani 1 1 d .
H6A H 0.4909 0.0166 0.4357 0.046 Uiso 1 1 calc R
C7 C 0.4202(2) 0.1535(2) 0.47222(17) 0.0349(7) Uani 1 1 d .
H7A H 0.4379 0.1555 0.5176 0.042 Uiso 1 1 calc R
C8 C 0.3610(2) 0.2246(2) 0.43688(15) 0.0284(6) Uani 1 1 d .
C9 C 0.2917(2) 0.3116(2) 0.46749(15) 0.0290(6) Uani 1 1 d .
C10 C 0.0956(3) 0.3406(3) 0.48141(18) 0.0424(8) Uani 1 1 d .
H10A H 0.1058 0.4080 0.4608 0.051 Uiso 1 1 calc R
C11 C -0.0042(3) 0.3079(4) 0.5033(2) 0.0577(11) Uani 1 1 d .
H11A H -0.0606 0.3534 0.4976 0.069 Uiso 1 1 calc R
C12 C -0.0213(3) 0.2096(4) 0.5333(2) 0.0606(11) Uani 1 1 d .
H12A H -0.0890 0.1879 0.5483 0.073 Uiso 1 1 calc R
C13 C 0.0614(3) 0.1435(3) 0.5412(2) 0.0571(10) Uani 1 1 d .
H13A H 0.0502 0.0759 0.5610 0.069 Uiso 1 1 calc R
C14 C 0.1621(3) 0.1757(3) 0.52007(19) 0.0438(8) Uani 1 1 d .
H14A H 0.2182 0.1301 0.5265 0.053 Uiso 1 1 calc R
C15 C 0.1799(2) 0.2757(2) 0.48937(16) 0.0331(6) Uani 1 1 d .
C16 C 0.2668(3) 0.3254(3) 0.60508(18) 0.0418(8) Uani 1 1 d .
H16A H 0.1989 0.3053 0.6126 0.050 Uiso 1 1 calc R
C17 C 0.3046(4) 0.3461(3) 0.6641(2) 0.0546(10) Uani 1 1 d .
H17A H 0.2616 0.3401 0.7111 0.066 Uiso 1 1 calc R
C18 C 0.4032(4) 0.3751(3) 0.6550(2) 0.0544(10) Uani 1 1 d .
H18A H 0.4283 0.3880 0.6954 0.065 Uiso 1 1 calc R
C19 C 0.4658(3) 0.3852(3) 0.5855(2) 0.0516(9) Uani 1 1 d .
H19A H 0.5338 0.4050 0.5786 0.062 Uiso 1 1 calc R
C20 C 0.4280(3) 0.3660(3) 0.5261(2) 0.0439(8) Uani 1 1 d .
H20A H 0.4704 0.3747 0.4789 0.053 Uiso 1 1 calc R
C21 C 0.3287(2) 0.3342(2) 0.53508(16) 0.0336(6) Uani 1 1 d .
C22 C 0.5246(2) 0.4041(2) 0.25671(18) 0.0374(7) Uani 1 1 d .
H22A H 0.4863 0.4461 0.2897 0.045 Uiso 1 1 calc R
C23 C 0.6216(3) 0.4208(3) 0.2172(2) 0.0496(9) Uani 1 1 d .
H23A H 0.6621 0.4740 0.2189 0.059 Uiso 1 1 calc R
C24 C 0.6498(3) 0.3428(3) 0.1733(2) 0.0482(9) Uani 1 1 d .
H24A H 0.7121 0.3354 0.1391 0.058 Uiso 1 1 calc R
C25 C 0.5698(2) 0.2794(2) 0.18937(16) 0.0328(6) Uani 1 1 d .
C26 C 0.3027(3) 0.1167(2) 0.18204(17) 0.0357(7) Uani 1 1 d .
H26A H 0.2328 0.1149 0.2057 0.043 Uiso 1 1 calc R
C27 C 0.3467(3) 0.0677(2) 0.12326(19) 0.0407(7) Uani 1 1 d .
H27A H 0.3130 0.0279 0.0997 0.049 Uiso 1 1 calc R
C28 C 0.4516(3) 0.0882(2) 0.10488(18) 0.0390(7) Uani 1 1 d .
H28A H 0.5016 0.0647 0.0667 0.047 Uiso 1 1 calc R
C29 C 0.4677(2) 0.1500(2) 0.15391(15) 0.0306(6) Uani 1 1 d .
C30 C 0.5718(2) 0.1769(2) 0.16351(16) 0.0326(6) Uani 1 1 d .
C31 C 0.6958(3) 0.1139(3) 0.2486(2) 0.0508(9) Uani 1 1 d .
H31A H 0.7244 0.1773 0.2362 0.061 Uiso 1 1 calc R
C32 C 0.7373(4) 0.0399(4) 0.2966(2) 0.0655(12) Uani 1 1 d .
H32A H 0.7929 0.0539 0.3163 0.079 Uiso 1 1 calc R
C33 C 0.6965(4) -0.0530(4) 0.3147(2) 0.0675(13) Uani 1 1 d .
H33A H 0.7234 -0.1026 0.3473 0.081 Uiso 1 1 calc R
C34 C 0.6156(4) -0.0734(3) 0.2847(2) 0.0610(12) Uani 1 1 d .
H34A H 0.5885 -0.1376 0.2965 0.073 Uiso 1 1 calc R
C35 C 0.5739(3) -0.0001(2) 0.23761(18) 0.0450(8) Uani 1 1 d .
H35A H 0.5186 -0.0148 0.2179 0.054 Uiso 1 1 calc R
C36 C 0.6139(3) 0.0957(2) 0.21914(17) 0.0384(7) Uani 1 1 d .
C37 C 0.7230(3) 0.1048(3) 0.0721(2) 0.0501(9) Uani 1 1 d .
H37A H 0.7339 0.0523 0.1091 0.060 Uiso 1 1 calc R
C38 C 0.7844(3) 0.1069(3) 0.0013(2) 0.0627(12) Uani 1 1 d .
H38A H 0.8355 0.0552 -0.0088 0.075 Uiso 1 1 calc R
C39 C 0.7709(3) 0.1823(3) -0.0525(2) 0.0593(11) Uani 1 1 d .
H39A H 0.8128 0.1832 -0.0997 0.071 Uiso 1 1 calc R
C40 C 0.6957(3) 0.2576(3) -0.0379(2) 0.0550(10) Uani 1 1 d .
H40A H 0.6864 0.3103 -0.0751 0.066 Uiso 1 1 calc R
C41 C 0.6338(3) 0.2563(3) 0.03123(19) 0.0459(8) Uani 1 1 d .
H41A H 0.5821 0.3079 0.0404 0.055 Uiso 1 1 calc R
C42 C 0.6467(3) 0.1796(2) 0.08765(17) 0.0367(7) Uani 1 1 d .
C43 C 0.3802(3) 0.4264(2) 0.12035(17) 0.0361(7) Uani 1 1 d .
H43A H 0.4481 0.4304 0.1262 0.043 Uiso 1 1 calc R
C44 C 0.3451(3) 0.4609(2) 0.05738(17) 0.0391(7) Uani 1 1 d .
H44A H 0.3840 0.4914 0.0129 0.047 Uiso 1 1 calc R
C45 C 0.2403(3) 0.4420(2) 0.07227(17) 0.0389(7) Uani 1 1 d .
H45A H 0.1956 0.4571 0.0393 0.047 Uiso 1 1 calc R
C46 C 0.2143(2) 0.3970(2) 0.14421(16) 0.0300(6) Uani 1 1 d .
C47 C 0.1320(3) 0.1723(2) 0.33703(17) 0.0362(7) Uani 1 1 d .
H47A H 0.1659 0.1354 0.3723 0.043 Uiso 1 1 calc R
C48 C 0.0369(3) 0.1549(2) 0.32901(19) 0.0390(7) Uani 1 1 d .
H48A H -0.0066 0.1057 0.3573 0.047 Uiso 1 1 calc R
C49 C 0.0155(3) 0.2257(2) 0.26913(19) 0.0396(7) Uani 1 1 d .
H49A H -0.0449 0.2313 0.2502 0.048 Uiso 1 1 calc R
C50 C 0.0985(2) 0.2837(2) 0.24438(17) 0.0320(6) Uani 1 1 d .
C51 C 0.1061(2) 0.3801(2) 0.19067(16) 0.0316(6) Uani 1 1 d .
C52 C 0.0264(3) 0.4605(2) 0.30659(18) 0.0380(7) Uani 1 1 d .
H52A H 0.0131 0.3954 0.3313 0.046 Uiso 1 1 calc R
C53 C -0.0030(3) 0.5437(3) 0.3445(2) 0.0484(9) Uani 1 1 d .
H53A H -0.0342 0.5342 0.3946 0.058 Uiso 1 1 calc R
C54 C 0.0139(3) 0.6394(3) 0.3083(2) 0.0490(9) Uani 1 1 d .
H54A H -0.0066 0.6956 0.3333 0.059 Uiso 1 1 calc R
C55 C 0.0614(3) 0.6524(3) 0.2347(2) 0.0490(9) Uani 1 1 d .
H55A H 0.0731 0.7177 0.2097 0.059 Uiso 1 1 calc R
C56 C 0.0916(3) 0.5697(2) 0.19753(19) 0.0400(7) Uani 1 1 d .
H56A H 0.1237 0.5794 0.1476 0.048 Uiso 1 1 calc R
C57 C 0.0747(2) 0.4726(2) 0.23340(17) 0.0327(6) Uani 1 1 d .
C58 C -0.0474(3) 0.4449(3) 0.13028(19) 0.0422(7) Uani 1 1 d .
H58A H -0.0599 0.4993 0.1576 0.051 Uiso 1 1 calc R
C59 C -0.1103(3) 0.4353(3) 0.0816(2) 0.0516(9) Uani 1 1 d .
H59A H -0.1648 0.4835 0.0768 0.062 Uiso 1 1 calc R
C60 C -0.0945(3) 0.3581(3) 0.0413(2) 0.0562(10) Uani 1 1 d .
H60A H -0.1368 0.3532 0.0081 0.067 Uiso 1 1 calc R
C61 C -0.0155(4) 0.2866(3) 0.0496(2) 0.0599(11) Uani 1 1 d .
H61A H -0.0042 0.2324 0.0222 0.072 Uiso 1 1 calc R
C62 C 0.0468(3) 0.2938(3) 0.0976(2) 0.0521(9) Uani 1 1 d .
H62A H 0.0994 0.2437 0.1033 0.063 Uiso 1 1 calc R
C63 C 0.0331(3) 0.3749(2) 0.13855(17) 0.0371(7) Uani 1 1 d .
C64 C 0.2337(16) 0.2729(12) -0.0994(8) 0.308(11) Uani 1 1 d .
H64A H 0.1752 0.3091 -0.0710 0.370 Uiso 1 1 calc R
H64B H 0.2512 0.3047 -0.1505 0.370 Uiso 1 1 calc R
C65 C 0.2270(16) 0.1872(9) -0.0925(10) 0.325(14) Uani 1 1 d .
H65A H 0.1692 0.1724 -0.1121 0.488 Uiso 1 1 calc R
H65B H 0.2162 0.1606 -0.0408 0.488 Uiso 1 1 calc R
H65C H 0.2902 0.1562 -0.1186 0.488 Uiso 1 1 calc R
C66 C 0.4394(13) 0.2242(11) -0.1103(7) 0.246(7) Uani 1 1 d .
H66A H 0.4868 0.1778 -0.0864 0.295 Uiso 1 1 calc R
H66B H 0.4242 0.1933 -0.1503 0.295 Uiso 1 1 calc R
C67 C 0.4836(11) 0.3136(11) -0.1371(7) 0.273(10) Uani 1 1 d .
H67A H 0.5469 0.3022 -0.1726 0.410 Uiso 1 1 calc R
H67B H 0.4993 0.3431 -0.0972 0.410 Uiso 1 1 calc R
H67C H 0.4362 0.3590 -0.1607 0.410 Uiso 1 1 calc R
C68 C 0.7699(4) 0.2966(3) 0.4168(3) 0.0698(13) Uani 1 1 d .
H68A H 0.8390 0.2652 0.4015 0.084 Uiso 1 1 calc R
H68B H 0.7653 0.3187 0.4647 0.084 Uiso 1 1 calc R
C69 C 0.7523(5) 0.3823(4) 0.3636(4) 0.103(2) Uani 1 1 d .
H69A H 0.8034 0.4312 0.3598 0.154 Uiso 1 1 calc R
H69B H 0.6837 0.4130 0.3791 0.154 Uiso 1 1 calc R
H69C H 0.7580 0.3601 0.3162 0.154 Uiso 1 1 calc R
C70 C 0.7080(4) 0.1376(4) 0.4746(3) 0.0681(12) Uani 1 1 d .
H70A H 0.7811 0.1147 0.4649 0.082 Uiso 1 1 calc R
H70B H 0.6681 0.0830 0.4680 0.082 Uiso 1 1 calc R
C71 C 0.6763(4) 0.1585(4) 0.5519(3) 0.0849(15) Uani 1 1 d .
H71A H 0.6884 0.0979 0.5847 0.127 Uiso 1 1 calc R
H71B H 0.6035 0.1794 0.5622 0.127 Uiso 1 1 calc R
H71C H 0.7164 0.2117 0.5591 0.127 Uiso 1 1 calc R
C72 C 0.9821(5) 0.0477(5) -0.2190(4) 0.121(3) Uani 1 1 d .
H72A H 1.0290 0.0964 -0.2503 0.145 Uiso 1 1 calc R
H72B H 0.9849 -0.0112 -0.2444 0.145 Uiso 1 1 calc R
C73 C 1.0148(6) 0.0167(7) -0.1474(5) 0.137(3) Uani 1 1 d .
H73A H 1.0850 -0.0123 -0.1563 0.206 Uiso 1 1 calc R
H73B H 0.9691 -0.0328 -0.1172 0.206 Uiso 1 1 calc R
H73C H 1.0113 0.0752 -0.1224 0.206 Uiso 1 1 calc R
C74 C 0.8393(6) 0.1129(4) -0.2700(3) 0.109(3) Uani 1 1 d .
H74A H 0.8346 0.0506 -0.2898 0.131 Uiso 1 1 calc R
H74B H 0.8838 0.1575 -0.3075 0.131 Uiso 1 1 calc R
C75 C 0.7348(6) 0.1629(5) -0.2497(4) 0.111(2) Uani 1 1 d .
H75A H 0.7050 0.1794 -0.2928 0.166 Uiso 1 1 calc R
H75B H 0.7402 0.2241 -0.2297 0.166 Uiso 1 1 calc R
H75C H 0.6910 0.1178 -0.2132 0.166 Uiso 1 1 calc R

loop_
_atom_site_aniso_label
_atom_site_aniso_U_11
_atom_site_aniso_U_22
_atom_site_aniso_U_33
_atom_site_aniso_U_23
_atom_site_aniso_U_13
_atom_site_aniso_U_12
Ta 0.03227(7) 0.02482(6) 0.02056(6) -0.00341(4) -0.00788(4) -0.00062(4)
Na1 0.0768(10) 0.0379(7) 0.0428(8) -0.0062(6) -0.0149(7) 0.0037(7)
Na2 0.0476(8) 0.0573(8) 0.0373(7) -0.0052(6) -0.0123(6) 0.0007(6)
N1 0.0368(13) 0.0247(11) 0.0271(12) -0.0033(9) -0.0091(10) 0.0008(10)
N2 0.0349(13) 0.0261(11) 0.0239(11) -0.0034(9) -0.0093(10) 0.0006(10)
N3 0.0360(13) 0.0283(11) 0.0280(12) -0.0088(10) -0.0075(10) -0.0006(10)
N4 0.0383(13) 0.0267(11) 0.0257(12) -0.0038(9) -0.0103(10) -0.0038(10)
N5 0.0367(13) 0.0270(11) 0.0260(12) -0.0038(9) -0.0083(10) -0.0010(10)
N6 0.0400(14) 0.0282(11) 0.0226(11) 0.0000(9) -0.0078(10) -0.0033(10)
O1 0.178(5) 0.089(3) 0.054(2) -0.019(2) -0.027(3) 0.018(3)
O2 0.0589(17) 0.0564(16) 0.0622(18) -0.0095(14) -0.0219(14) -0.0120(13)
O3 0.112(3) 0.0672(19) 0.056(2) -0.0204(16) 0.0109(19) -0.0100(19)
C1 0.0404(17) 0.0303(14) 0.0331(16) -0.0007(12) -0.0127(13) -0.0008(12)
C2 0.056(2) 0.0278(14) 0.049(2) -0.0108(14) -0.0189(16) 0.0021(14)
C3 0.051(2) 0.0376(16) 0.0370(17) -0.0137(14) -0.0151(15) 0.0049(14)
C4 0.0309(14) 0.0310(13) 0.0274(14) -0.0075(11) -0.0070(11) 0.0000(11)
C5 0.0485(18) 0.0304(14) 0.0255(14) -0.0049(12) -0.0065(13) 0.0050(13)
C6 0.0520(19) 0.0322(14) 0.0305(15) -0.0032(12) -0.0150(14) 0.0100(14)
C7 0.0432(17) 0.0361(15) 0.0260(14) -0.0049(12) -0.0108(12) 0.0060(13)
C8 0.0314(14) 0.0308(13) 0.0225(13) -0.0037(11) -0.0059(11) 0.0014(11)
C9 0.0316(14) 0.0332(14) 0.0233(13) -0.0067(11) -0.0072(11) 0.0015(11)
C10 0.0362(17) 0.058(2) 0.0345(17) -0.0109(15) -0.0086(13) 0.0008(15)
C11 0.0338(18) 0.096(3) 0.045(2) -0.013(2) -0.0113(16) 0.003(2)
C12 0.043(2) 0.102(3) 0.038(2) -0.003(2) -0.0067(16) -0.027(2)
C13 0.058(2) 0.068(3) 0.043(2) 0.0060(19) -0.0068(18) -0.025(2)
C14 0.0430(18) 0.0506(19) 0.0370(18) -0.0003(15) -0.0078(14) -0.0086(15)
C15 0.0345(15) 0.0450(16) 0.0214(13) -0.0089(12) -0.0058(11) -0.0044(13)
C16 0.053(2) 0.0447(17) 0.0283(16) -0.0105(14) -0.0083(14) 0.0020(15)
C17 0.084(3) 0.054(2) 0.0286(17) -0.0114(16) -0.0150(18) 0.002(2)
C18 0.081(3) 0.050(2) 0.046(2) -0.0151(17) -0.039(2) 0.002(2)
C19 0.059(2) 0.0486(19) 0.059(2) -0.0155(18) -0.0319(19) -0.0047(17)
C20 0.0473(19) 0.0485(18) 0.0409(18) -0.0127(15) -0.0151(15) -0.0035(15)
C21 0.0429(17) 0.0337(14) 0.0272(15) -0.0098(12) -0.0127(12) 0.0041(13)
C22 0.0387(17) 0.0384(15) 0.0388(17) -0.0149(14) -0.0086(13) -0.0038(13)
C23 0.0421(19) 0.0488(19) 0.060(2) -0.0239(18) -0.0006(17) -0.0147(16)
C24 0.0408(18) 0.055(2) 0.050(2) -0.0227(17) 0.0020(16) -0.0110(16)
C25 0.0341(15) 0.0367(15) 0.0294(15) -0.0100(12) -0.0065(12) -0.0024(12)
C26 0.0461(18) 0.0296(14) 0.0335(16) -0.0055(12) -0.0100(13) -0.0077(13)
C27 0.057(2) 0.0329(15) 0.0383(17) -0.0118(13) -0.0165(15) -0.0089(14)
C28 0.054(2) 0.0320(14) 0.0311(16) -0.0095(13) -0.0071(14) 0.0005(14)
C29 0.0428(16) 0.0259(12) 0.0239(13) -0.0048(11) -0.0086(12) 0.0009(12)
C30 0.0383(16) 0.0339(14) 0.0251(14) -0.0076(12) -0.0043(12) 0.0007(12)
C31 0.047(2) 0.066(2) 0.0407(19) -0.0158(18) -0.0125(16) 0.0131(18)
C32 0.063(3) 0.089(3) 0.047(2) -0.018(2) -0.0218(19) 0.030(2)
C33 0.083(3) 0.074(3) 0.040(2) -0.005(2) -0.019(2) 0.033(3)
C34 0.087(3) 0.0453(19) 0.042(2) -0.0024(17) -0.006(2) 0.022(2)
C35 0.059(2) 0.0389(16) 0.0338(17) -0.0074(14) -0.0065(15) 0.0106(15)
C36 0.0429(18) 0.0426(16) 0.0274(15) -0.0096(13) -0.0053(13) 0.0137(14)
C37 0.059(2) 0.051(2) 0.0361(18) -0.0111(16) -0.0005(16) 0.0083(17)
C38 0.068(3) 0.068(3) 0.045(2) -0.023(2) 0.011(2) 0.007(2)
C39 0.068(3) 0.071(3) 0.0358(19) -0.0213(19) 0.0090(18) -0.015(2)
C40 0.073(3) 0.057(2) 0.0326(18) -0.0038(16) -0.0032(18) -0.016(2)
C41 0.054(2) 0.0479(19) 0.0348(18) -0.0074(15) -0.0048(15) -0.0051(16)
C42 0.0408(17) 0.0414(16) 0.0289(15) -0.0127(13) -0.0039(13) -0.0035(13)
C43 0.0415(17) 0.0334(14) 0.0302(15) 0.0012(12) -0.0040(13) -0.0025(13)
C44 0.0497(19) 0.0344(15) 0.0281(15) 0.0037(12) -0.0034(13) 0.0001(14)
C45 0.053(2) 0.0359(15) 0.0269(15) -0.0006(12) -0.0131(13) 0.0072(14)
C46 0.0401(16) 0.0266(13) 0.0239(14) -0.0022(11) -0.0094(12) 0.0004(12)
C47 0.0500(19) 0.0306(14) 0.0279(15) -0.0008(12) -0.0093(13) -0.0050(13)
C48 0.0437(18) 0.0356(15) 0.0391(18) -0.0040(13) -0.0086(14) -0.0122(14)
C49 0.0418(18) 0.0379(16) 0.0427(18) -0.0051(14) -0.0152(14) -0.0058(14)
C50 0.0374(16) 0.0289(13) 0.0326(15) -0.0078(12) -0.0115(12) 0.0001(12)
C51 0.0371(16) 0.0306(13) 0.0291(15) -0.0048(12) -0.0115(12) 0.0008(12)
C52 0.0417(17) 0.0350(15) 0.0385(17) -0.0073(13) -0.0087(14) -0.0031(13)
C53 0.056(2) 0.0472(19) 0.0399(19) -0.0138(16) 0.0000(16) -0.0015(16)
C54 0.048(2) 0.0388(17) 0.060(2) -0.0199(17) -0.0017(17) -0.0002(15)
C55 0.057(2) 0.0315(15) 0.055(2) -0.0060(15) -0.0050(18) -0.0017(15)
C56 0.0437(18) 0.0342(15) 0.0407(18) -0.0037(13) -0.0070(14) -0.0017(14)
C57 0.0343(15) 0.0324(14) 0.0337(15) -0.0068(12) -0.0117(12) 0.0013(12)
C58 0.0408(18) 0.0484(18) 0.0377(18) 0.0014(15) -0.0141(14) -0.0024(15)
C59 0.043(2) 0.065(2) 0.047(2) 0.0066(18) -0.0197(16) -0.0032(17)
C60 0.053(2) 0.083(3) 0.038(2) -0.0004(19) -0.0236(17) -0.015(2)
C61 0.073(3) 0.071(3) 0.048(2) -0.021(2) -0.028(2) -0.012(2)
C62 0.061(2) 0.053(2) 0.052(2) -0.0164(18) -0.0288(19) 0.0022(18)
C63 0.0423(17) 0.0406(16) 0.0314(16) -0.0028(13) -0.0143(13) -0.0053(14)
C64 0.44(3) 0.248(18) 0.144(12) 0.063(13) 0.057(15) 0.04(2)
C65 0.46(3) 0.133(9) 0.32(2) -0.117(12) 0.170(19) -0.141(15)
C66 0.36(2) 0.234(15) 0.152(11) -0.103(11) -0.028(12) 0.025(14)
C67 0.238(14) 0.314(18) 0.261(16) 0.173(15) -0.154(13) -0.087(13)
C68 0.058(3) 0.062(3) 0.098(4) -0.018(3) -0.028(3) -0.007(2)
C69 0.093(4) 0.064(3) 0.160(7) 0.016(4) -0.062(4) -0.023(3)
C70 0.080(3) 0.066(3) 0.066(3) -0.008(2) -0.030(2) -0.010(2)
C71 0.091(4) 0.098(4) 0.075(3) -0.016(3) -0.026(3) -0.021(3)
C72 0.119(5) 0.095(4) 0.134(6) -0.071(4) 0.043(5) -0.008(4)
C73 0.100(5) 0.168(8) 0.141(8) -0.053(6) -0.011(5) 0.031(5)
C74 0.197(8) 0.082(4) 0.049(3) -0.018(3) 0.004(4) -0.066(5)
C75 0.179(7) 0.078(4) 0.083(4) 0.022(3) -0.053(5) -0.039(4)

loop_
_atom_type_symbol
_atom_type_description
_atom_type_scat_dispersion_real
_atom_type_scat_dispersion_imag
_atom_type_scat_source
C C 0.0033 0.0016 'International Tables Vol C Tables 4.2.6.8 and 6.1.1.4'
H H 0.0000 0.0000 'International Tables Vol C Tables 4.2.6.8 and 6.1.1.4'
N N 0.0061 0.0033 'International Tables Vol C Tables 4.2.6.8 and 6.1.1.4'
O O 0.0106 0.0060 'International Tables Vol C Tables 4.2.6.8 and 6.1.1.4'
Na Na 0.0362 0.0249 'International Tables Vol C Tables 4.2.6.8 and 6.1.1.4'
Ta Ta -0.7052 6.5227 'International Tables Vol C Tables 4.2.6.8 and 6.1.1.4'

loop_
_geom_angle_atom_site_label_1
_geom_angle_atom_site_label_2
_geom_angle_atom_site_label_3
_geom_angle
N6 Ta N1 98.03(9)
N6 Ta N2 96.20(9)
N1 Ta N2 84.67(9)
N6 Ta N3 169.08(8)
N1 Ta N3 91.88(9)
N2 Ta N3 89.24(9)
N6 Ta N5 84.88(9)
N1 Ta N5 94.98(9)
N2 Ta N5 178.90(9)
N3 Ta N5 89.72(10)
N6 Ta N4 89.14(9)
N1 Ta N4 172.82(9)
N2 Ta N4 94.79(9)
N3 Ta N4 80.96(9)
N5 Ta N4 85.43(9)
O1 Na1 C27 101.06(14)
O1 Na1 C44 102.47(14)
C27 Na1 C44 156.47(12)
O1 Na1 C45 99.73(15)
C27 Na1 C45 143.12(12)
C44 Na1 C45 29.99(10)
O1 Na1 C28 102.20(14)
C27 Na1 C28 30.13(10)
C44 Na1 C28 140.90(12)
C45 Na1 C28 158.07(11)
O1 Na1 C26 126.74(14)
C27 Na1 C26 29.28(9)
C44 Na1 C26 128.59(11)
C45 Na1 C26 116.44(11)
C28 Na1 C26 48.17(10)
O1 Na1 C43 129.83(14)
C27 Na1 C43 128.00(11)
C44 Na1 C43 29.24(10)
C45 Na1 C43 47.98(11)
C28 Na1 C43 114.84(12)
C26 Na1 C43 103.33(10)
O1 Na1 C29 128.58(15)
C27 Na1 C29 48.33(10)
C44 Na1 C29 114.18(11)
C45 Na1 C29 129.95(11)
C28 Na1 C29 29.15(9)
C26 Na1 C29 46.90(10)
C43 Na1 C29 86.24(10)
O1 Na1 C46 124.02(15)
C27 Na1 C46 116.15(11)
C44 Na1 C46 48.09(9)
C45 Na1 C46 28.86(9)
C28 Na1 C46 131.07(11)
C26 Na1 C46 87.96(10)
C43 Na1 C46 46.79(9)
C29 Na1 C46 107.36(10)
O1 Na1 N5 147.31(14)
C27 Na1 N5 108.75(10)
C44 Na1 N5 48.48(8)
C45 Na1 N5 47.83(9)
C28 Na1 N5 110.29(10)
C26 Na1 N5 80.12(9)
C43 Na1 N5 28.92(8)
C29 Na1 N5 82.59(9)
C46 Na1 N5 28.12(8)
O1 Na1 N4 148.67(13)
C27 Na1 N4 48.65(9)
C44 Na1 N4 108.07(10)
C45 Na1 N4 110.16(9)
C28 Na1 N4 48.31(8)
C26 Na1 N4 28.84(8)
C43 Na1 N4 79.37(9)
C29 Na1 N4 28.45(7)
C46 Na1 N4 82.97(9)
N5 Na1 N4 63.68(8)
O2 Na2 N3 150.76(11)
O2 Na2 C6 100.98(11)
N3 Na2 C6 108.26(10)
O2 Na2 C7 92.51(11)
N3 Na2 C7 112.75(10)
C6 Na2 C7 29.91(9)
O2 Na2 C22 123.55(11)
N3 Na2 C22 29.89(8)
C6 Na2 C22 131.72(11)
C7 Na2 C22 121.82(10)
O2 Na2 C5 128.92(11)
N3 Na2 C5 80.29(9)
C6 Na2 C5 28.14(9)
C7 Na2 C5 47.01(9)
C22 Na2 C5 106.06(10)
O2 Na2 C8 113.84(11)
N3 Na2 C8 86.86(9)
C6 Na2 C8 47.01(9)
C7 Na2 C8 27.98(8)
C22 Na2 C8 94.09(10)
C5 Na2 C8 45.75(8)
O2 Na2 C31 93.34(11)
N3 Na2 C31 84.67(10)
C6 Na2 C31 94.73(12)
C7 Na2 C31 124.11(12)
C22 Na2 C31 99.83(11)
C5 Na2 C31 89.24(11)
C8 Na2 C31 134.98(12)
O2 Na2 N2 139.10(10)
N3 Na2 N2 66.78(8)
C6 Na2 N2 47.11(9)
C7 Na2 N2 46.75(9)
C22 Na2 N2 84.87(9)
C5 Na2 N2 28.26(7)
C8 Na2 N2 27.63(7)
C31 Na2 N2 111.48(11)
O2 Na2 C25 134.70(11)
N3 Na2 C25 27.21(7)
C6 Na2 C25 115.07(10)
C7 Na2 C25 132.25(10)
C22 Na2 C25 44.33(8)
C5 Na2 C25 88.70(9)
C8 Na2 C25 110.76(9)
C31 Na2 C25 58.69(10)
N2 Na2 C25 86.15(8)
C1 N1 C4 105.5(2)
C1 N1 Ta 122.6(2)
C4 N1 Ta 131.65(18)
C8 N2 C5 106.2(2)
C8 N2 Ta 129.32(18)
C5 N2 Ta 120.14(19)
C8 N2 Na2 75.82(16)
C5 N2 Na2 73.24(17)
Ta N2 Na2 97.75(9)
C25 N3 C22 104.5(2)
C25 N3 Ta 133.55(19)
C22 N3 Ta 119.11(18)
C25 N3 Na2 94.00(18)
C22 N3 Na2 83.07(19)
Ta N3 Na2 105.71(10)
C29 N4 C26 105.3(2)
C29 N4 Ta 131.70(19)
C26 N4 Ta 120.53(19)
C29 N4 Na1 74.74(16)
C26 N4 Na1 71.74(17)
Ta N4 Na1 104.53(9)
C46 N5 C43 106.2(3)
C46 N5 Ta 129.14(19)
C43 N5 Ta 123.1(2)
C46 N5 Na1 75.71(15)
C43 N5 Na1 72.49(16)
Ta N5 Na1 106.26(9)
C50 N6 C47 105.1(3)
C50 N6 Ta 132.81(19)
C47 N6 Ta 121.4(2)
C66 O1 C64 111.8(7)
C66 O1 Na1 120.9(7)
C64 O1 Na1 126.4(5)
C70 O2 C68 110.8(3)
C70 O2 Na2 121.8(3)
C68 O2 Na2 127.2(3)
C72 O3 C74 113.3(5)
C2 C1 N1 110.5(3)
C1 C2 C3 106.8(3)
C4 C3 C2 107.8(3)
C3 C4 N1 109.4(3)
C3 C4 C9 126.9(3)
N1 C4 C9 123.2(2)
C6 C5 N2 110.4(3)
C6 C5 Na2 73.6(2)
N2 C5 Na2 78.50(17)
C5 C6 C7 106.7(3)
C5 C6 Na2 78.3(2)
C7 C6 Na2 76.50(19)
C8 C7 C6 106.5(3)
C8 C7 Na2 79.09(18)
C6 C7 Na2 73.59(18)
C7 C8 N2 110.3(2)
C7 C8 C9 128.4(3)
N2 C8 C9 120.1(3)
C7 C8 Na2 72.93(17)
N2 C8 Na2 76.54(15)
C9 C8 Na2 127.56(19)
C4 C9 C8 112.7(2)
C4 C9 C21 108.6(2)
C8 C9 C21 107.8(2)
C4 C9 C15 109.8(2)
C8 C9 C15 107.0(2)
C21 C9 C15 110.9(2)
C15 C10 C11 121.1(4)
C12 C11 C10 120.6(4)
C11 C12 C13 119.4(4)
C12 C13 C14 120.5(4)
C13 C14 C15 120.3(4)
C10 C15 C14 118.1(3)
C10 C15 C9 121.9(3)
C14 C15 C9 120.0(3)
C21 C16 C17 120.5(4)
C18 C17 C16 121.1(4)
C17 C18 C19 119.3(4)
C18 C19 C20 119.9(4)
C21 C20 C19 121.2(3)
C20 C21 C16 118.0(3)
C20 C21 C9 119.0(3)
C16 C21 C9 123.0(3)
C23 C22 N3 110.9(3)
C23 C22 Na2 99.3(3)
N3 C22 Na2 67.04(17)
C22 C23 C24 106.7(3)
C25 C24 C23 107.7(3)
C24 C25 N3 110.1(3)
C24 C25 C30 126.2(3)
N3 C25 C30 123.2(3)
C24 C25 Na2 95.6(2)
N3 C25 Na2 58.79(15)
C30 C25 Na2 105.02(19)
C27 C26 N4 111.0(3)
C27 C26 Na1 72.80(19)
N4 C26 Na1 79.42(17)
C26 C27 C28 106.9(3)
C26 C27 Na1 77.92(19)
C28 C27 Na1 76.56(19)
C29 C28 C27 107.1(3)
C29 C28 Na1 79.10(18)
C27 C28 Na1 73.31(19)
N4 C29 C28 109.8(3)
N4 C29 C30 123.6(2)
C28 C29 C30 125.7(3)
N4 C29 Na1 76.81(17)
C28 C29 Na1 71.75(19)
C30 C29 Na1 126.68(19)
C29 C30 C25 113.6(2)
C29 C30 C42 107.2(2)
C25 C30 C42 108.1(2)
C29 C30 C36 110.5(3)
C25 C30 C36 108.4(3)
C42 C30 C36 108.9(2)
C36 C31 C32 121.5(4)
C36 C31 Na2 93.2(2)
C32 C31 Na2 99.9(2)
C33 C32 C31 119.6(5)
C32 C33 C34 119.9(4)
C33 C34 C35 120.6(4)
C34 C35 C36 120.4(4)
C31 C36 C35 118.0(3)
C31 C36 C30 120.8(3)
C35 C36 C30 121.0(3)
C42 C37 C38 120.2(4)
C39 C38 C37 120.9(4)
C38 C39 C40 119.6(3)
C39 C40 C41 120.4(4)
C40 C41 C42 120.9(4)
C37 C42 C41 118.0(3)
C37 C42 C30 122.2(3)
C41 C42 C30 119.7(3)
C44 C43 N5 109.9(3)
C44 C43 Na1 72.80(19)
N5 C43 Na1 78.59(17)
C43 C44 C45 106.6(3)
C43 C44 Na1 77.96(18)
C45 C44 Na1 76.31(18)
C46 C45 C44 107.7(3)
C46 C45 Na1 79.65(18)
C44 C45 Na1 73.70(18)
N5 C46 C45 109.5(3)
N5 C46 C51 122.0(3)
C45 C46 C51 127.6(3)
N5 C46 Na1 76.17(15)
C45 C46 Na1 71.48(17)
C51 C46 Na1 127.51(18)
C48 C47 N6 111.0(3)
C47 C48 C49 106.6(3)
C50 C49 C48 107.5(3)
C49 C50 N6 109.9(3)
C49 C50 C51 127.7(3)
N6 C50 C51 121.6(3)
C50 C51 C46 114.2(2)
C50 C51 C63 107.8(2)
C46 C51 C63 107.9(2)
C50 C51 C57 109.6(2)
C46 C51 C57 106.5(2)
C63 C51 C57 110.8(2)
C57 C52 C53 121.1(3)
C54 C53 C52 119.8(3)
C53 C54 C55 119.5(3)
C54 C55 C56 120.5(3)
C55 C56 C57 120.6(3)
C52 C57 C56 118.5(3)
C52 C57 C51 121.2(3)
C56 C57 C51 120.3(3)
C63 C58 C59 120.4(3)
C60 C59 C58 121.5(4)
C59 C60 C61 118.9(4)
C62 C61 C60 120.7(4)
C61 C62 C63 121.1(4)
C58 C63 C62 117.4(3)
C58 C63 C51 123.7(3)
C62 C63 C51 118.9(3)
C65 C64 O1 85.4(19)
C67 C66 O1 108.4(12)
O2 C68 C69 109.0(4)
O2 C70 C71 112.7(4)
O3 C72 C73 109.2(5)
O3 C74 C75 108.0(5)

loop_
_geom_bond_atom_site_label_1
_geom_bond_atom_site_label_2
_geom_bond_distance
Ta N6 2.076(3)
Ta N1 2.093(2)
Ta N2 2.145(2)
Ta N3 2.169(2)
Ta N5 2.177(3)
Ta N4 2.224(2)
Na1 O1 2.285(4)
Na1 C27 2.676(4)
Na1 C44 2.683(3)
Na1 C45 2.716(3)
Na1 C28 2.717(4)
Na1 C26 2.739(3)
Na1 C43 2.747(3)
Na1 C29 2.810(3)
Na1 C46 2.818(3)
Na1 N5 2.823(3)
Na1 N4 2.836(3)
Na2 O2 2.313(3)
Na2 N3 2.609(3)
Na2 C6 2.759(4)
Na2 C7 2.797(3)
Na2 C22 2.813(4)
Na2 C5 2.816(4)
Na2 C8 2.873(3)
Na2 C31 2.873(4)
Na2 N2 2.882(3)
Na2 C25 3.043(3)
N1 C1 1.394(4)
N1 C4 1.397(4)
N2 C8 1.374(4)
N2 C5 1.392(4)
N3 C25 1.395(3)
N3 C22 1.412(4)
N4 C29 1.387(4)
N4 C26 1.391(4)
N5 C46 1.370(4)
N5 C43 1.393(4)
N6 C50 1.396(4)
N6 C47 1.403(4)
O1 C66 1.496(14)
O1 C64 1.79(2)
O2 C70 1.439(5)
O2 C68 1.449(5)
O3 C72 1.401(7)
O3 C74 1.420(7)
C1 C2 1.362(4)
C2 C3 1.411(5)
C3 C4 1.369(4)
C4 C9 1.509(4)
C5 C6 1.356(4)
C6 C7 1.434(4)
C7 C8 1.373(4)
C8 C9 1.528(4)
C9 C21 1.543(4)
C9 C15 1.551(4)
C10 C15 1.380(5)
C10 C11 1.389(5)
C11 C12 1.374(6)
C12 C13 1.373(6)
C13 C14 1.398(5)
C14 C15 1.400(5)
C16 C21 1.389(4)
C16 C17 1.390(5)
C17 C18 1.367(6)
C18 C19 1.385(6)
C19 C20 1.391(5)
C20 C21 1.389(5)
C22 C23 1.359(5)
C23 C24 1.410(5)
C24 C25 1.373(5)
C25 C30 1.526(4)
C26 C27 1.370(4)
C27 C28 1.403(5)
C28 C29 1.394(4)
C29 C30 1.514(4)
C30 C42 1.552(4)
C30 C36 1.553(4)
C31 C36 1.380(5)
C31 C32 1.402(6)
C32 C33 1.371(7)
C33 C34 1.383(7)
C34 C35 1.387(5)
C35 C36 1.403(5)
C37 C42 1.382(5)
C37 C38 1.402(5)
C38 C39 1.353(6)
C39 C40 1.374(6)
C40 C41 1.380(5)
C41 C42 1.395(5)
C43 C44 1.372(5)
C44 C45 1.397(5)
C45 C46 1.383(4)
C46 C51 1.528(4)
C47 C48 1.349(5)
C48 C49 1.426(5)
C49 C50 1.363(4)
C50 C51 1.516(4)
C51 C63 1.536(4)
C51 C57 1.562(4)
C52 C57 1.381(4)
C52 C53 1.400(4)
C53 C54 1.375(5)
C54 C55 1.386(5)
C55 C56 1.387(4)
C56 C57 1.390(4)
C58 C63 1.382(5)
C58 C59 1.395(5)
C59 C60 1.354(6)
C60 C61 1.380(6)
C61 C62 1.372(5)
C62 C63 1.406(5)
C64 C65 1.148(16)
C66 C67 1.362(16)
C68 C69 1.449(7)
C70 C71 1.489(7)
C72 C73 1.497(10)
C74 C75 1.487(9)
